data_4115215
loop_
_publ_author_name
'Alexander C. Filippou'
'Peter Portius'
'Gregor Schnakenburg'

_publ_section_title
;
 The Hexaazidosilicate(IV) Ion: Synthesis, Properties, and Molecular
 Structure
;
_journal_name_full 'Journal of the American Chemical Society'
_journal_page_first 12396
_journal_page_last 12397
_journal_paper_doi 10.1021/ja0273187
_journal_volume 124
_journal_year 2002
_chemical_formula_moiety '2(C36 H30 N P2), N18 Si'
_chemical_formula_sum 'C72 H60 N20 P4 Si'
_chemical_formula_weight 1357.37
_chemical_melting_point 498(2)
_chemical_name_common
;
 Bis(bis(triphenylphosphiniminium))hexaazidosilicate
;
_chemical_name_systematic
;
Bis(bis(P,P,P-triphenylphosphinimidato-\kN)phosphor(1+))
hexaazidosilicate(2-)
;
_space_group_IT_number 2
_symmetry_cell_setting triclinic
_symmetry_space_group_name_Hall '-P 1'
_symmetry_space_group_name_H-M 'P -1'
_atom_sites_solution_hydrogens geom
_atom_sites_solution_primary direct
_atom_sites_solution_secondary difmap
_audit_contact_author_address
;
    Alexander C. Filippou
    Humboldt-Universit\"at zu Berlin   
    Institut f\"ur Anorganische und Allgemeine Chemie
    Brook-Taylor-Str. 2
    D-12489 Berlin
    Germany
;
_audit_contact_author_email filippou@chemie.hu-berlin.de
_audit_contact_author_fax '(+49) 030 2093-6939'
_audit_contact_author_phone '(+49) 030 2093-7385'
_audit_creation_date 02-06-07
_audit_creation_method SHELXL-97
_cell_angle_alpha 64.55(2)
_cell_angle_beta 71.10(2)
_cell_angle_gamma 75.691(18)
_cell_formula_units_Z 1
_cell_length_a 11.560(2)
_cell_length_b 12.839(3)
_cell_length_c 13.468(4)
_cell_measurement_reflns_used 30
_cell_measurement_temperature 180(2)
_cell_measurement_theta_max 12.4
_cell_measurement_theta_min 11.5
_cell_volume 1693.9(8)
_computing_cell_refinement 'STADI4 (STOE, 1996)'
_computing_data_collection 'STADI4 (STOE, 1996)'
_computing_data_reduction 'X-RED 1.08a (STOE, 1996)'
_computing_molecular_graphics 'DIAMOND (Brandenburg, 1996)'
_computing_publication_material 'SHELXL-97 (Sheldrick, 1997) CIFTAB'
_computing_structure_refinement 'SHELXL-97 (Sheldrick, 1997)'
_computing_structure_solution 'SHELXS-97 (Sheldrick, 1990)'
_diffrn_ambient_temperature 180(2)
_diffrn_detector_area_resol_mean none
_diffrn_measured_fraction_theta_full 0.998
_diffrn_measured_fraction_theta_max 0.998
_diffrn_measurement_device_type 'STOE Stadi4 Diffractometer'
_diffrn_measurement_method
; 
Scan width (omega) = 1.25 - 1.40, scan ratio 2theta:omega = 1.00
I(Net) and sigma(I) calculated according to Blessing (1987)
;
_diffrn_radiation_collimation '0.8 mm'
_diffrn_radiation_detector 'NaI(Tl) Scintillation Counter'
_diffrn_radiation_monochromator 'Planar Graphite'
_diffrn_radiation_polarisn_norm 90
_diffrn_radiation_source 'fine-focus sealed X-ray tube'
_diffrn_radiation_type MoK\a
_diffrn_radiation_wavelength 0.71073
_diffrn_reflns_av_R_equivalents none
_diffrn_reflns_av_sigmaI/netI 0.0179
_diffrn_reflns_limit_h_max 14
_diffrn_reflns_limit_h_min -13
_diffrn_reflns_limit_k_max 16
_diffrn_reflns_limit_k_min -14
_diffrn_reflns_limit_l_max 17
_diffrn_reflns_limit_l_min 0
_diffrn_reflns_number 7721
_diffrn_reflns_theta_full 27.44
_diffrn_reflns_theta_max 27.44
_diffrn_reflns_theta_min 1.73
_diffrn_standards_decay_% 1.8
_diffrn_standards_interval_count 26
_diffrn_standards_interval_time 120
_diffrn_standards_number 3
_exptl_absorpt_coefficient_mu 0.189
_exptl_absorpt_correction_T_max 0.9030
_exptl_absorpt_correction_T_min 0.8757
_exptl_absorpt_correction_type none
_exptl_absorpt_process_details none
_exptl_crystal_colour colorless
_exptl_crystal_density_diffrn 1.331
_exptl_crystal_description prism
_exptl_crystal_F_000 706
_exptl_crystal_size_max 0.72
_exptl_crystal_size_mid 0.60
_exptl_crystal_size_min 0.55
_refine_diff_density_max 0.506
_refine_diff_density_min -0.308
_refine_diff_density_rms 0.045
_refine_ls_extinction_coef 0.0075(8)
_refine_ls_extinction_expression Fc^*^=kFc[1+0.001xFc^2^\l^3^/sin(2\q)]^-1/4^
_refine_ls_extinction_method SHELXL
_refine_ls_goodness_of_fit_ref 1.044
_refine_ls_hydrogen_treatment mixed
_refine_ls_matrix_type full
_refine_ls_number_parameters 530
_refine_ls_number_reflns 7721
_refine_ls_number_restraints 0
_refine_ls_restrained_S_all 1.044
_refine_ls_R_factor_all 0.0419
_refine_ls_R_factor_gt 0.0330
_refine_ls_shift/su_max 0.001
_refine_ls_shift/su_mean 0.000
_refine_ls_structure_factor_coef Fsqd
_refine_ls_weighting_details 'calc w=1/[\s^2^(Fo^2^)+(0.0428P)^2^+0.7459P] where P=(Fo^2^+2Fc^2^)/3'
_refine_ls_weighting_scheme calc
_refine_ls_wR_factor_gt 0.0814
_refine_ls_wR_factor_ref 0.0887
_reflns_number_gt 6638
_reflns_number_total 7721
_reflns_threshold_expression >2sigma(I)
_cod_data_source_file ja0273187-2_s2.cif
_cod_data_source_block port18
_cod_original_cell_volume 1693.9(7)
_cod_database_code 4115215

loop_
_symmetry_equiv_pos_as_xyz
'x, y, z'
'-x, -y, -z'

loop_
_atom_site_label
_atom_site_type_symbol
_atom_site_fract_x
_atom_site_fract_y
_atom_site_fract_z
_atom_site_U_iso_or_equiv
_atom_site_adp_type
_atom_site_occupancy
_atom_site_symmetry_multiplicity
_atom_site_calc_flag
_atom_site_refinement_flags
C1 C 0.89325(12) 0.56284(11) 0.23552(10) 0.0183(2) Uani 1 1 d .
C2 C 0.79612(13) 0.64684(13) 0.25616(13) 0.0243(3) Uani 1 1 d .
H2 H 0.7200(17) 0.6245(15) 0.3025(15) 0.029 Uiso 1 1 d .
C3 C 0.81539(16) 0.76265(13) 0.20907(14) 0.0314(3) Uani 1 1 d .
H3 H 0.7555(18) 0.8168(18) 0.2229(16) 0.038 Uiso 1 1 d .
C4 C 0.93032(16) 0.79522(13) 0.14231(13) 0.0319(3) Uani 1 1 d .
H4 H 0.9425(18) 0.8718(18) 0.1105(16) 0.038 Uiso 1 1 d .
C5 C 1.02705(15) 0.71231(14) 0.12302(12) 0.0287(3) Uani 1 1 d .
H5 H 1.1028(18) 0.7362(16) 0.0783(16) 0.034 Uiso 1 1 d .
C6 C 1.00931(13) 0.59594(13) 0.16971(11) 0.0230(3) Uani 1 1 d .
H6 H 1.0756(17) 0.5378(15) 0.1560(14) 0.028 Uiso 1 1 d .
C7 C 1.00213(12) 0.33339(11) 0.23973(11) 0.0192(3) Uani 1 1 d .
C8 C 1.02308(13) 0.35039(13) 0.12567(12) 0.0237(3) Uani 1 1 d .
H8 H 0.9630(16) 0.4059(15) 0.0807(15) 0.028 Uiso 1 1 d .
C9 C 1.12561(14) 0.29126(14) 0.07504(13) 0.0283(3) Uani 1 1 d .
H9 H 1.1377(17) 0.3044(16) -0.0046(16) 0.034 Uiso 1 1 d .
C10 C 1.20782(15) 0.21505(15) 0.13720(14) 0.0341(4) Uani 1 1 d .
H10 H 1.2780(19) 0.1718(17) 0.1042(17) 0.041 Uiso 1 1 d .
C11 C 1.18840(16) 0.19856(15) 0.24987(14) 0.0377(4) Uani 1 1 d .
H11 H 1.2432(19) 0.1441(18) 0.2946(17) 0.045 Uiso 1 1 d .
C12 C 1.08542(14) 0.25713(13) 0.30158(12) 0.0283(3) Uani 1 1 d .
H12 H 1.0675(17) 0.2415(16) 0.3846(16) 0.034 Uiso 1 1 d .
C13 C 0.85125(12) 0.36759(11) 0.44829(11) 0.0187(2) Uani 1 1 d .
C14 C 0.94166(13) 0.38324(12) 0.48743(12) 0.0227(3) Uani 1 1 d .
H14 H 1.0150(16) 0.4198(15) 0.4339(15) 0.027 Uiso 1 1 d .
C15 C 0.92848(15) 0.34694(13) 0.60323(12) 0.0283(3) Uani 1 1 d .
H15 H 0.9939(17) 0.3577(16) 0.6290(16) 0.034 Uiso 1 1 d .
C16 C 0.82527(17) 0.29588(14) 0.68004(13) 0.0327(3) Uani 1 1 d .
H16 H 0.8189(18) 0.2697(17) 0.7606(17) 0.039 Uiso 1 1 d .
C17 C 0.73458(16) 0.28185(15) 0.64202(13) 0.0336(3) Uani 1 1 d .
H17 H 0.6630(19) 0.2461(17) 0.6929(17) 0.040 Uiso 1 1 d .
C18 C 0.74703(14) 0.31834(13) 0.52611(12) 0.0253(3) Uani 1 1 d .
H18 H 0.6855(17) 0.3090(16) 0.4995(15) 0.030 Uiso 1 1 d .
C19 C 0.78467(12) 0.16756(11) 0.29981(12) 0.0214(3) Uani 1 1 d .
C20 C 0.86526(15) 0.12948(14) 0.21654(14) 0.0305(3) Uani 1 1 d .
H20 H 0.8660(18) 0.1687(17) 0.1395(17) 0.037 Uiso 1 1 d .
C21 C 0.95049(17) 0.03061(15) 0.24641(18) 0.0408(4) Uani 1 1 d .
H21 H 1.006(2) 0.0065(19) 0.1842(18) 0.049 Uiso 1 1 d .
C22 C 0.95579(17) -0.02873(15) 0.35830(18) 0.0423(4) Uani 1 1 d .
H22 H 1.017(2) -0.0955(19) 0.3778(18) 0.051 Uiso 1 1 d .
C23 C 0.87509(16) 0.00775(14) 0.44162(16) 0.0364(4) Uani 1 1 d .
H23 H 0.8787(19) -0.0344(18) 0.5197(18) 0.044 Uiso 1 1 d .
C24 C 0.78856(14) 0.10527(12) 0.41341(13) 0.0265(3) Uani 1 1 d .
H24 H 0.7328(17) 0.1279(16) 0.4710(16) 0.032 Uiso 1 1 d .
C25 C 0.53935(12) 0.28852(12) 0.35726(11) 0.0222(3) Uani 1 1 d .
C26 C 0.49157(15) 0.18431(14) 0.39835(15) 0.0338(3) Uani 1 1 d .
H26 H 0.5402(19) 0.1197(18) 0.3819(17) 0.041 Uiso 1 1 d .
C27 C 0.37114(16) 0.17447(18) 0.46459(17) 0.0444(4) Uani 1 1 d .
H27 H 0.340(2) 0.104(2) 0.4924(19) 0.053 Uiso 1 1 d .
C28 C 0.29892(16) 0.26789(18) 0.48805(16) 0.0429(4) Uani 1 1 d .
H28 H 0.217(2) 0.2591(19) 0.5357(19) 0.051 Uiso 1 1 d .
C29 C 0.34532(16) 0.37255(17) 0.44582(16) 0.0405(4) Uani 1 1 d .
H29 H 0.294(2) 0.4402(19) 0.4616(18) 0.049 Uiso 1 1 d .
C30 C 0.46612(14) 0.38323(14) 0.38061(13) 0.0294(3) Uani 1 1 d .
H30 H 0.4972(17) 0.4549(17) 0.3501(16) 0.035 Uiso 1 1 d .
C31 C 0.67397(12) 0.35490(12) 0.12316(11) 0.0205(3) Uani 1 1 d .
C32 C 0.63443(15) 0.28126(14) 0.09199(13) 0.0284(3) Uani 1 1 d .
H32 H 0.6177(17) 0.2014(17) 0.1465(16) 0.034 Uiso 1 1 d .
C33 C 0.61548(15) 0.32097(15) -0.01572(14) 0.0332(3) Uani 1 1 d .
H33 H 0.5903(18) 0.2678(17) -0.0340(17) 0.040 Uiso 1 1 d .
C34 C 0.63450(15) 0.43346(16) -0.09152(13) 0.0342(4) Uani 1 1 d .
H34 H 0.6212(18) 0.4603(17) -0.1643(17) 0.041 Uiso 1 1 d .
C35 C 0.67191(14) 0.50713(14) -0.06042(13) 0.0303(3) Uani 1 1 d .
H35 H 0.6837(18) 0.5836(17) -0.1115(16) 0.036 Uiso 1 1 d .
C36 C 0.69265(13) 0.46786(13) 0.04711(12) 0.0239(3) Uani 1 1 d .
H36 H 0.7164(16) 0.5189(15) 0.0709(15) 0.029 Uiso 1 1 d .
N1 N 0.74425(10) 0.40424(10) 0.27492(10) 0.0209(2) Uani 1 1 d .
N2 N 0.40158(11) 0.13337(11) -0.07146(11) 0.0281(3) Uani 1 1 d .
N3 N 0.43176(11) 0.22883(11) -0.12628(10) 0.0246(3) Uani 1 1 d .
N4 N 0.45234(15) 0.32263(12) -0.17900(14) 0.0435(4) Uani 1 1 d .
N5 N 0.49390(12) 0.05956(12) 0.10737(11) 0.0296(3) Uani 1 1 d .
N6 N 0.47048(14) 0.00308(13) 0.20770(12) 0.0385(3) Uani 1 1 d .
N7 N 0.4467(2) -0.0454(2) 0.30415(15) 0.0751(7) Uani 1 1 d .
N8 N 0.35786(11) -0.06954(11) 0.09190(10) 0.0269(3) Uani 1 1 d .
N9 N 0.27279(11) -0.06085(10) 0.05428(11) 0.0270(3) Uani 1 1 d .
N10 N 0.18915(13) -0.05723(13) 0.02434(14) 0.0433(4) Uani 1 1 d .
P1 P 0.86618(3) 0.41313(3) 0.29854(3) 0.01563(8) Uani 1 1 d .
P2 P 0.69140(3) 0.30736(3) 0.26431(3) 0.01744(8) Uani 1 1 d .
Si Si 0.5000 0.0000 0.0000 0.01948(11) Uani 1 2 d S

loop_
_atom_site_aniso_label
_atom_site_aniso_U_11
_atom_site_aniso_U_22
_atom_site_aniso_U_33
_atom_site_aniso_U_23
_atom_site_aniso_U_13
_atom_site_aniso_U_12
C1 0.0223(6) 0.0191(6) 0.0156(6) -0.0055(5) -0.0085(5) -0.0030(5)
C2 0.0225(7) 0.0252(7) 0.0280(7) -0.0113(6) -0.0107(6) 0.0002(5)
C3 0.0376(9) 0.0237(7) 0.0399(9) -0.0139(6) -0.0230(7) 0.0053(6)
C4 0.0498(10) 0.0202(7) 0.0313(8) -0.0023(6) -0.0239(7) -0.0094(7)
C5 0.0353(8) 0.0325(8) 0.0208(7) -0.0040(6) -0.0100(6) -0.0160(6)
C6 0.0234(7) 0.0279(7) 0.0191(6) -0.0082(5) -0.0065(5) -0.0056(5)
C7 0.0188(6) 0.0196(6) 0.0188(6) -0.0078(5) -0.0039(5) -0.0019(5)
C8 0.0233(7) 0.0298(7) 0.0204(6) -0.0113(6) -0.0062(5) -0.0031(6)
C9 0.0293(7) 0.0356(8) 0.0227(7) -0.0163(6) -0.0016(6) -0.0054(6)
C10 0.0299(8) 0.0343(8) 0.0318(8) -0.0170(7) -0.0001(6) 0.0044(6)
C11 0.0327(8) 0.0365(9) 0.0310(8) -0.0108(7) -0.0091(7) 0.0155(7)
C12 0.0284(7) 0.0292(7) 0.0208(7) -0.0083(6) -0.0073(6) 0.0065(6)
C13 0.0216(6) 0.0183(6) 0.0157(6) -0.0065(5) -0.0057(5) -0.0004(5)
C14 0.0246(7) 0.0244(7) 0.0198(6) -0.0081(5) -0.0074(5) -0.0027(5)
C15 0.0368(8) 0.0300(8) 0.0228(7) -0.0107(6) -0.0143(6) -0.0015(6)
C16 0.0465(9) 0.0342(8) 0.0168(7) -0.0083(6) -0.0086(6) -0.0053(7)
C17 0.0364(9) 0.0406(9) 0.0190(7) -0.0081(6) 0.0008(6) -0.0130(7)
C18 0.0252(7) 0.0303(7) 0.0213(7) -0.0099(6) -0.0038(5) -0.0075(6)
C19 0.0202(6) 0.0180(6) 0.0279(7) -0.0084(5) -0.0091(5) -0.0020(5)
C20 0.0302(8) 0.0298(8) 0.0335(8) -0.0163(7) -0.0076(6) 0.0003(6)
C21 0.0339(9) 0.0345(9) 0.0579(11) -0.0277(8) -0.0102(8) 0.0059(7)
C22 0.0339(9) 0.0239(8) 0.0665(12) -0.0137(8) -0.0220(9) 0.0072(7)
C23 0.0373(9) 0.0232(7) 0.0427(9) -0.0008(7) -0.0201(7) -0.0022(6)
C24 0.0276(7) 0.0214(7) 0.0286(7) -0.0055(6) -0.0097(6) -0.0040(6)
C25 0.0193(6) 0.0267(7) 0.0205(6) -0.0075(5) -0.0071(5) -0.0028(5)
C26 0.0256(8) 0.0289(8) 0.0446(9) -0.0115(7) -0.0069(7) -0.0064(6)
C27 0.0285(9) 0.0440(10) 0.0533(11) -0.0085(9) -0.0056(8) -0.0168(8)
C28 0.0228(8) 0.0595(12) 0.0386(9) -0.0146(8) -0.0006(7) -0.0091(8)
C29 0.0271(8) 0.0503(11) 0.0408(9) -0.0228(8) -0.0019(7) 0.0023(7)
C30 0.0264(7) 0.0302(8) 0.0301(8) -0.0125(6) -0.0051(6) -0.0019(6)
C31 0.0188(6) 0.0240(6) 0.0206(6) -0.0097(5) -0.0074(5) -0.0004(5)
C32 0.0330(8) 0.0281(7) 0.0302(8) -0.0122(6) -0.0147(6) -0.0031(6)
C33 0.0354(8) 0.0399(9) 0.0367(8) -0.0213(7) -0.0195(7) 0.0009(7)
C34 0.0304(8) 0.0494(10) 0.0245(7) -0.0158(7) -0.0133(6) 0.0040(7)
C35 0.0276(8) 0.0330(8) 0.0238(7) -0.0054(6) -0.0074(6) -0.0015(6)
C36 0.0217(7) 0.0261(7) 0.0237(7) -0.0090(6) -0.0064(5) -0.0028(5)
N1 0.0197(5) 0.0214(5) 0.0255(6) -0.0103(5) -0.0098(4) -0.0010(4)
N2 0.0205(6) 0.0237(6) 0.0328(7) -0.0035(5) -0.0090(5) -0.0006(5)
N3 0.0216(6) 0.0275(6) 0.0258(6) -0.0096(5) -0.0117(5) 0.0018(5)
N4 0.0420(8) 0.0266(7) 0.0588(10) -0.0009(7) -0.0295(7) -0.0049(6)
N5 0.0298(7) 0.0331(7) 0.0278(7) -0.0144(5) -0.0049(5) -0.0050(5)
N6 0.0445(8) 0.0432(8) 0.0322(8) -0.0188(6) -0.0138(6) 0.0010(7)
N7 0.1156(19) 0.0787(14) 0.0292(9) -0.0164(9) -0.0214(10) -0.0124(13)
N8 0.0191(6) 0.0307(6) 0.0253(6) -0.0051(5) -0.0048(5) -0.0048(5)
N9 0.0201(6) 0.0224(6) 0.0314(7) -0.0052(5) -0.0037(5) -0.0038(5)
N10 0.0294(7) 0.0399(8) 0.0568(10) -0.0068(7) -0.0179(7) -0.0102(6)
P1 0.01563(15) 0.01738(16) 0.01459(15) -0.00631(12) -0.00497(11) -0.00124(11)
P2 0.01710(16) 0.01789(16) 0.01860(16) -0.00674(12) -0.00676(12) -0.00168(12)
Si 0.0155(2) 0.0206(2) 0.0198(2) -0.0061(2) -0.00405(19) -0.00133(19)

loop_
_atom_type_symbol
_atom_type_description
_atom_type_scat_dispersion_real
_atom_type_scat_dispersion_imag
_atom_type_scat_source
C C 0.0033 0.0016 'International Tables Vol C Tables 4.2.6.8 and 6.1.1.4'
H H 0.0000 0.0000 'International Tables Vol C Tables 4.2.6.8 and 6.1.1.4'
N N 0.0061 0.0033 'International Tables Vol C Tables 4.2.6.8 and 6.1.1.4'
P P 0.1023 0.0942 'International Tables Vol C Tables 4.2.6.8 and 6.1.1.4'
Si Si 0.0817 0.0704 'International Tables Vol C Tables 4.2.6.8 and 6.1.1.4'

loop_
_geom_angle_atom_site_label_1
_geom_angle_atom_site_label_2
_geom_angle_atom_site_label_3
_geom_angle
_geom_angle_site_symmetry_1
_geom_angle_site_symmetry_3
C6 C1 C2 119.79(13) . .
C6 C1 P1 121.48(11) . .
C2 C1 P1 118.70(11) . .
C3 C2 C1 119.59(14) . .
C2 C3 C4 120.35(15) . .
C5 C4 C3 120.27(14) . .
C4 C5 C6 120.08(15) . .
C5 C6 C1 119.91(14) . .
C12 C7 C8 119.40(13) . .
C12 C7 P1 123.35(11) . .
C8 C7 P1 117.25(10) . .
C9 C8 C7 120.34(14) . .
C10 C9 C8 119.99(14) . .
C9 C10 C11 120.04(14) . .
C10 C11 C12 120.38(15) . .
C7 C12 C11 119.85(14) . .
C18 C13 C14 119.50(12) . .
C18 C13 P1 119.48(10) . .
C14 C13 P1 121.00(10) . .
C15 C14 C13 119.98(13) . .
C14 C15 C16 119.94(14) . .
C17 C16 C15 120.43(14) . .
C16 C17 C18 119.92(15) . .
C17 C18 C13 120.20(14) . .
C20 C19 C24 119.68(14) . .
C20 C19 P2 121.74(11) . .
C24 C19 P2 117.85(11) . .
C19 C20 C21 119.91(16) . .
C22 C21 C20 120.07(17) . .
C23 C22 C21 120.34(15) . .
C22 C23 C24 120.28(16) . .
C23 C24 C19 119.70(15) . .
C26 C25 C30 120.09(14) . .
C26 C25 P2 120.90(12) . .
C30 C25 P2 118.83(11) . .
C25 C26 C27 119.66(16) . .
C28 C27 C26 120.26(17) . .
C27 C28 C29 120.37(16) . .
C28 C29 C30 120.01(17) . .
C29 C30 C25 119.61(16) . .
C36 C31 C32 120.15(13) . .
C36 C31 P2 119.54(11) . .
C32 C31 P2 120.20(11) . .
C33 C32 C31 119.71(15) . .
C34 C33 C32 120.06(15) . .
C35 C34 C33 120.40(14) . .
C34 C35 C36 120.10(15) . .
C31 C36 C35 119.57(14) . .
P1 N1 P2 135.87(8) . .
N3 N2 Si 126.45(10) . .
N4 N3 N2 175.30(15) . .
N6 N5 Si 122.55(12) . .
N7 N6 N5 176.4(2) . .
N9 N8 Si 121.88(10) . .
N10 N9 N8 176.12(16) . .
N1 P1 C1 109.18(6) . .
N1 P1 C7 113.94(6) . .
C1 P1 C7 106.68(7) . .
N1 P1 C13 111.50(7) . .
C1 P1 C13 105.85(6) . .
C7 P1 C13 109.27(6) . .
N1 P2 C31 109.88(7) . .
N1 P2 C25 109.44(7) . .
C31 P2 C25 106.18(7) . .
N1 P2 C19 113.77(6) . .
C31 P2 C19 109.37(7) . .
C25 P2 C19 107.90(7) . .
N2 Si N2 180.00(13) 2_655 .
N2 Si N8 90.68(6) 2_655 .
N2 Si N8 89.32(6) . .
N2 Si N8 89.32(6) 2_655 2_655
N2 Si N8 90.68(6) . 2_655
N8 Si N8 180.00(9) . 2_655
N2 Si N5 89.84(6) 2_655 .
N2 Si N5 90.16(6) . .
N8 Si N5 90.30(6) . .
N8 Si N5 89.70(6) 2_655 .
N2 Si N5 90.16(6) 2_655 2_655
N2 Si N5 89.84(6) . 2_655
N8 Si N5 89.70(6) . 2_655
N8 Si N5 90.30(6) 2_655 2_655
N5 Si N5 180.00(8) . 2_655

loop_
_geom_bond_atom_site_label_1
_geom_bond_atom_site_label_2
_geom_bond_distance
_geom_bond_site_symmetry_2
C1 C6 1.3979(19) .
C1 C2 1.3992(19) .
C1 P1 1.7988(14) .
C2 C3 1.387(2) .
C3 C4 1.388(3) .
C4 C5 1.383(2) .
C5 C6 1.389(2) .
C7 C12 1.3900(19) .
C7 C8 1.4010(19) .
C7 P1 1.8002(14) .
C8 C9 1.387(2) .
C9 C10 1.383(2) .
C10 C11 1.387(2) .
C11 C12 1.392(2) .
C13 C18 1.392(2) .
C13 C14 1.4008(19) .
C13 P1 1.8028(14) .
C14 C15 1.389(2) .
C15 C16 1.388(2) .
C16 C17 1.383(2) .
C17 C18 1.391(2) .
C19 C20 1.391(2) .
C19 C24 1.399(2) .
C19 P2 1.8035(14) .
C20 C21 1.394(2) .
C21 C22 1.380(3) .
C22 C23 1.381(3) .
C23 C24 1.389(2) .
C25 C26 1.390(2) .
C25 C30 1.393(2) .
C25 P2 1.7999(15) .
C26 C27 1.391(2) .
C27 C28 1.377(3) .
C28 C29 1.385(3) .
C29 C30 1.392(2) .
C31 C36 1.391(2) .
C31 C32 1.399(2) .
C31 P2 1.7936(15) .
C32 C33 1.388(2) .
C33 C34 1.386(3) .
C34 C35 1.385(2) .
C35 C36 1.395(2) .
N1 P1 1.5818(12) .
N1 P2 1.5892(12) .
N2 N3 1.1982(18) .
N2 Si 1.8662(13) .
N3 N4 1.1438(19) .
N5 N6 1.201(2) .
N5 Si 1.8811(14) .
N6 N7 1.144(2) .
N8 N9 1.2067(18) .
N8 Si 1.8673(13) .
N9 N10 1.1463(19) .
Si N2 1.8662(13) 2_655
Si N8 1.8673(13) 2_655
Si N5 1.8811(14) 2_655

loop_
_geom_torsion_atom_site_label_1
_geom_torsion_atom_site_label_2
_geom_torsion_atom_site_label_3
_geom_torsion_atom_site_label_4
_geom_torsion
_geom_torsion_site_symmetry_4
C6 C1 C2 C3 1.3(2) .
P1 C1 C2 C3 179.49(11) .
C1 C2 C3 C4 -0.3(2) .
C2 C3 C4 C5 -0.6(2) .
C3 C4 C5 C6 0.5(2) .
C4 C5 C6 C1 0.5(2) .
C2 C1 C6 C5 -1.42(19) .
P1 C1 C6 C5 -179.55(10) .
C12 C7 C8 C9 0.3(2) .
P1 C7 C8 C9 -179.61(11) .
C7 C8 C9 C10 0.0(2) .
C8 C9 C10 C11 -0.6(3) .
C9 C10 C11 C12 0.9(3) .
C8 C7 C12 C11 0.0(2) .
P1 C7 C12 C11 179.91(13) .
C10 C11 C12 C7 -0.6(3) .
C18 C13 C14 C15 1.7(2) .
P1 C13 C14 C15 -179.68(11) .
C13 C14 C15 C16 -0.4(2) .
C14 C15 C16 C17 -0.6(2) .
C15 C16 C17 C18 0.4(3) .
C16 C17 C18 C13 0.8(2) .
C14 C13 C18 C17 -1.9(2) .
P1 C13 C18 C17 179.46(12) .
C24 C19 C20 C21 -0.9(2) .
P2 C19 C20 C21 169.13(13) .
C19 C20 C21 C22 -0.7(3) .
C20 C21 C22 C23 1.5(3) .
C21 C22 C23 C24 -0.6(3) .
C22 C23 C24 C19 -0.9(2) .
C20 C19 C24 C23 1.7(2) .
P2 C19 C24 C23 -168.70(12) .
C30 C25 C26 C27 -1.2(2) .
P2 C25 C26 C27 -176.22(14) .
C25 C26 C27 C28 0.9(3) .
C26 C27 C28 C29 0.1(3) .
C27 C28 C29 C30 -0.9(3) .
C28 C29 C30 C25 0.6(3) .
C26 C25 C30 C29 0.4(2) .
P2 C25 C30 C29 175.53(13) .
C36 C31 C32 C33 0.8(2) .
P2 C31 C32 C33 176.87(12) .
C31 C32 C33 C34 -0.7(2) .
C32 C33 C34 C35 -0.3(2) .
C33 C34 C35 C36 1.0(2) .
C32 C31 C36 C35 -0.1(2) .
P2 C31 C36 C35 -176.16(11) .
C34 C35 C36 C31 -0.8(2) .
Si N2 N3 N4 -173.6(19) .
Si N5 N6 N7 -161(3) .
Si N8 N9 N10 170(2) .
P2 N1 P1 C1 153.59(10) .
P2 N1 P1 C7 34.45(13) .
P2 N1 P1 C13 -89.81(12) .
C6 C1 P1 N1 -132.90(11) .
C2 C1 P1 N1 48.96(12) .
C6 C1 P1 C7 -9.34(12) .
C2 C1 P1 C7 172.51(10) .
C6 C1 P1 C13 106.96(11) .
C2 C1 P1 C13 -71.18(12) .
C12 C7 P1 N1 -130.60(13) .
C8 C7 P1 N1 49.35(13) .
C12 C7 P1 C1 108.85(13) .
C8 C7 P1 C1 -71.20(12) .
C12 C7 P1 C13 -5.15(14) .
C8 C7 P1 C13 174.80(10) .
C18 C13 P1 N1 7.38(13) .
C14 C13 P1 N1 -171.26(11) .
C18 C13 P1 C1 125.99(12) .
C14 C13 P1 C1 -52.65(12) .
C18 C13 P1 C7 -119.47(12) .
C14 C13 P1 C7 61.89(12) .
P1 N1 P2 C31 -116.12(11) .
P1 N1 P2 C25 127.65(11) .
P1 N1 P2 C19 6.88(14) .
C36 C31 P2 N1 -7.13(13) .
C32 C31 P2 N1 176.83(11) .
C36 C31 P2 C25 111.13(12) .
C32 C31 P2 C25 -64.91(13) .
C36 C31 P2 C19 -132.68(11) .
C32 C31 P2 C19 51.28(13) .
C26 C25 P2 N1 -154.94(12) .
C30 C25 P2 N1 29.98(13) .
C26 C25 P2 C31 86.51(14) .
C30 C25 P2 C31 -88.58(13) .
C26 C25 P2 C19 -30.67(14) .
C30 C25 P2 C19 154.25(12) .
C20 C19 P2 N1 -100.93(13) .
C24 C19 P2 N1 69.27(13) .
C20 C19 P2 C31 22.35(14) .
C24 C19 P2 C31 -167.45(11) .
C20 C19 P2 C25 137.44(12) .
C24 C19 P2 C25 -52.36(13) .
N3 N2 Si N2 -77(100) 2_655
N3 N2 Si N8 161.22(14) .
N3 N2 Si N8 -18.78(14) 2_655
N3 N2 Si N5 70.93(14) .
N3 N2 Si N5 -109.07(14) 2_655
N9 N8 Si N2 -137.51(13) 2_655
N9 N8 Si N2 42.49(13) .
N9 N8 Si N8 8(87) 2_655
N9 N8 Si N5 132.65(13) .
N9 N8 Si N5 -47.35(13) 2_655
N6 N5 Si N2 -48.15(14) 2_655
N6 N5 Si N2 131.85(14) .
N6 N5 Si N8 42.53(14) .
N6 N5 Si N8 -137.47(14) 2_655
N6 N5 Si N5 123(73) 2_655
